data_7154252
loop_
_publ_author_name
'Senthilkumar, B.'
'Gonnade, R. G.'
'Ramana, C. V.'

_publ_section_title
;
 Pd-catalyzed benzylic C-H oxidation of cyclotriveratrylene - product
 diversity.
;
_journal_issue 8
_journal_name_full 'Organic &amp; biomolecular chemistry'
_journal_page_first 2323
_journal_page_last 2329
_journal_paper_doi 10.1039/c4ob02469a
_journal_volume 13
_journal_year 2015
_chemical_formula_moiety 'C27 H26 O7, 0.5(H2O)'
_chemical_formula_sum 'C27 H27 O7.5'
_chemical_formula_weight 471.49
_chemical_name_systematic
; 
 ? 
;
_space_group_IT_number 14
_symmetry_cell_setting monoclinic
_symmetry_space_group_name_Hall '-P 2yn'
_symmetry_space_group_name_H-M 'P 1 21/n 1'
_atom_sites_solution_hydrogens geom
_atom_sites_solution_primary direct
_atom_sites_solution_secondary difmap
_audit_creation_method SHELXL-97
_audit_update_record
;
2014-09-30 deposited with the CCDC.
2014-12-12 downloaded from the CCDC.
;
_cell_angle_alpha 90.00
_cell_angle_beta 100.352(2)
_cell_angle_gamma 90.00
_cell_formula_units_Z 8
_cell_length_a 13.2799(12)
_cell_length_b 15.4053(14)
_cell_length_c 26.172(3)
_cell_measurement_reflns_used 3569
_cell_measurement_temperature 240(2)
_cell_measurement_theta_max 21.57
_cell_measurement_theta_min 2.29
_cell_volume 5267.1(9)
_computing_cell_refinement 'Bruker SAINT'
_computing_data_collection 'Bruker APEX2'
_computing_data_reduction 'Bruker SAINT'
_computing_molecular_graphics 'Bruker SHELXTL'
_computing_publication_material 'Bruker SHELXTL'
_computing_structure_refinement 'SHELXL-97 (Sheldrick, 2008)'
_computing_structure_solution 'SHELXS-97 (Sheldrick, 2008)'
_diffrn_ambient_temperature 240(2)
_diffrn_measured_fraction_theta_full 0.994
_diffrn_measured_fraction_theta_max 0.994
_diffrn_measurement_device 'CCD Area Detector'
_diffrn_measurement_device_type 'Bruker APEX-II CCD'
_diffrn_measurement_method '\f and \w scans'
_diffrn_radiation_monochromator graphite
_diffrn_radiation_source 'fine-focus sealed tube'
_diffrn_radiation_type MoK\a
_diffrn_radiation_wavelength 0.71073
_diffrn_reflns_av_R_equivalents 0.0433
_diffrn_reflns_av_sigmaI/netI 0.0530
_diffrn_reflns_limit_h_max 15
_diffrn_reflns_limit_h_min -15
_diffrn_reflns_limit_k_max 18
_diffrn_reflns_limit_k_min -17
_diffrn_reflns_limit_l_max 31
_diffrn_reflns_limit_l_min -26
_diffrn_reflns_number 26214
_diffrn_reflns_theta_full 25.00
_diffrn_reflns_theta_max 25.00
_diffrn_reflns_theta_min 2.09
_exptl_absorpt_coefficient_mu 0.087
_exptl_absorpt_correction_T_max 0.9968
_exptl_absorpt_correction_T_min 0.9638
_exptl_absorpt_correction_type multi-scan
_exptl_absorpt_process_details 'SADABS (Bruker, 2006)'
_exptl_crystal_colour colourless
_exptl_crystal_density_diffrn 1.189
_exptl_crystal_density_method 'not measured'
_exptl_crystal_description plate
_exptl_crystal_F_000 1992
_exptl_crystal_recrystallization_method 'Re-crystallisation from solvent: Ethyl Acetate - Petroleum Ether'
_exptl_crystal_size_max 0.43
_exptl_crystal_size_mid 0.26
_exptl_crystal_size_min 0.04
_refine_diff_density_max 0.286
_refine_diff_density_min -0.176
_refine_diff_density_rms 0.041
_refine_ls_extinction_method none
_refine_ls_goodness_of_fit_ref 1.012
_refine_ls_hydrogen_treatment constr
_refine_ls_matrix_type full
_refine_ls_number_parameters 652
_refine_ls_number_reflns 9218
_refine_ls_number_restraints 18
_refine_ls_restrained_S_all 1.012
_refine_ls_R_factor_all 0.0974
_refine_ls_R_factor_gt 0.0580
_refine_ls_shift/su_max 0.001
_refine_ls_shift/su_mean 0.000
_refine_ls_structure_factor_coef Fsqd
_refine_ls_weighting_details 'calc w=1/[\s^2^(Fo^2^)+(0.0744P)^2^+1.0783P] where P=(Fo^2^+2Fc^2^)/3'
_refine_ls_weighting_scheme calc
_refine_ls_wR_factor_gt 0.1406
_refine_ls_wR_factor_ref 0.1623
_reflns_number_gt 5913
_reflns_number_total 9218
_reflns_threshold_expression >2sigma(I)
_cod_data_source_file c4ob02469a2.cif
_cod_data_source_block 8
_cod_depositor_comments 'Adding full bibliography for 7154250--7154253.cif.'
_cod_original_cell_volume 5267.2(8)
_cod_original_sg_symbol_H-M P2(1)/n
_cod_original_formula_sum 'C27 H27 O7.50'
_cod_database_code 7154252

loop_
_symmetry_equiv_pos_as_xyz
'x, y, z'
'-x+1/2, y+1/2, -z+1/2'
'-x, -y, -z'
'x-1/2, -y-1/2, z-1/2'

loop_
_atom_site_label
_atom_site_type_symbol
_atom_site_fract_x
_atom_site_fract_y
_atom_site_fract_z
_atom_site_U_iso_or_equiv
_atom_site_adp_type
_atom_site_occupancy
_atom_site_symmetry_multiplicity
_atom_site_calc_flag
_atom_site_refinement_flags
O1 O 0.05359(18) 0.27639(13) 0.32093(8) 0.0725(6) Uani 1 1 d .
O2 O 0.01235(14) 0.00245(11) 0.20513(7) 0.0518(5) Uani 1 1 d .
O3 O -0.00537(15) 0.05937(11) 0.11187(7) 0.0557(5) Uani 1 1 d .
O4 O -0.31843(15) 0.56446(13) 0.17879(9) 0.0683(6) Uani 1 1 d .
O5 O -0.30932(15) 0.40821(14) 0.21307(9) 0.0741(6) Uani 1 1 d .
O6 O 0.38489(13) 0.35478(10) 0.14249(7) 0.0476(5) Uani 1 1 d .
O7 O 0.37701(13) 0.51007(11) 0.11179(8) 0.0536(5) Uani 1 1 d .
C1 C 0.03816(17) 0.23805(15) 0.23192(9) 0.0374(6) Uani 1 1 d .
C2 C 0.02847(18) 0.26912(15) 0.18132(10) 0.0383(6) Uani 1 1 d .
C3 C 0.01421(19) 0.20945(15) 0.14041(10) 0.0419(6) Uani 1 1 d .
H3 H 0.0084 0.2297 0.1061 0.050 Uiso 1 1 calc R
C4 C 0.00852(19) 0.12174(16) 0.14934(10) 0.0408(6) Uani 1 1 d .
C5 C 0.01870(18) 0.09062(15) 0.20069(10) 0.0397(6) Uani 1 1 d .
C6 C 0.03269(18) 0.14837(16) 0.24099(10) 0.0411(6) Uani 1 1 d .
H6 H 0.0387 0.1279 0.2752 0.049 Uiso 1 1 calc R
C7 C -0.1525(2) 0.55323(17) 0.15305(11) 0.0508(7) Uani 1 1 d .
H7 H -0.1568 0.6101 0.1399 0.061 Uiso 1 1 calc R
C8 C -0.2307(2) 0.52114(18) 0.17396(12) 0.0538(7) Uani 1 1 d .
C9 C -0.2261(2) 0.43354(18) 0.19284(12) 0.0542(7) Uani 1 1 d .
C10 C -0.1449(2) 0.38239(17) 0.18890(11) 0.0499(7) Uani 1 1 d .
H10 H -0.1449 0.3242 0.1997 0.060 Uiso 1 1 calc R
C11 C -0.05944(18) 0.41461(15) 0.16878(10) 0.0408(6) Uani 1 1 d .
C12 C 0.02832(19) 0.36402(15) 0.16744(10) 0.0393(6) Uani 1 1 d .
C13 C 0.11413(18) 0.40071(15) 0.15127(9) 0.0368(6) Uani 1 1 d .
C14 C 0.20800(18) 0.35373(15) 0.15402(9) 0.0392(6) Uani 1 1 d .
H14 H 0.2118 0.2957 0.1652 0.047 Uiso 1 1 calc R
C15 C 0.29159(18) 0.39213(15) 0.14061(9) 0.0380(6) Uani 1 1 d .
C16 C 0.28683(19) 0.48043(15) 0.12254(9) 0.0392(6) Uani 1 1 d .
C17 C 0.19850(19) 0.52547(16) 0.11800(10) 0.0423(6) Uani 1 1 d .
H17 H 0.1954 0.5823 0.1048 0.051 Uiso 1 1 calc R
C18 C 0.10967(19) 0.48836(15) 0.13290(9) 0.0385(6) Uani 1 1 d .
C19 C 0.0200(2) 0.53599(16) 0.13187(10) 0.0441(6) Uani 1 1 d .
H4 H 0.0160 0.5925 0.1181 0.053 Uiso 1 1 calc R
C20 C -0.06360(19) 0.50259(16) 0.15056(10) 0.0427(6) Uani 1 1 d .
C21 C 0.0526(2) 0.29731(18) 0.27625(11) 0.0519(7) Uani 1 1 d .
H21 H 0.0617 0.3564 0.2695 0.062 Uiso 1 1 calc R
C22 C 0.0303(2) -0.03211(18) 0.25687(11) 0.0585(8) Uani 1 1 d .
H22A H 0.0948 -0.0101 0.2758 0.088 Uiso 1 1 calc R
H22B H 0.0331 -0.0950 0.2554 0.088 Uiso 1 1 calc R
H22C H -0.0248 -0.0146 0.2745 0.088 Uiso 1 1 calc R
C23 C -0.0173(3) 0.0883(2) 0.05939(11) 0.0732(10) Uani 1 1 d .
H23A H -0.0777 0.1247 0.0514 0.110 Uiso 1 1 calc R
H23B H -0.0249 0.0385 0.0363 0.110 Uiso 1 1 calc R
H23C H 0.0425 0.1213 0.0547 0.110 Uiso 1 1 calc R
C24 C -0.3284(2) 0.6510(2) 0.15940(15) 0.0780(10) Uani 1 1 d .
H24A H -0.2711 0.6855 0.1766 0.117 Uiso 1 1 calc R
H24B H -0.3918 0.6759 0.1661 0.117 Uiso 1 1 calc R
H24C H -0.3290 0.6505 0.1223 0.117 Uiso 1 1 calc R
C25 C -0.3116(3) 0.3192(3) 0.2285(2) 0.1164(17) Uani 1 1 d .
H25A H -0.3093 0.2821 0.1987 0.175 Uiso 1 1 calc R
H25B H -0.3741 0.3080 0.2417 0.175 Uiso 1 1 calc R
H25C H -0.2530 0.3072 0.2554 0.175 Uiso 1 1 calc R
C26 C 0.3957(2) 0.26577(16) 0.15818(13) 0.0614(8) Uani 1 1 d .
H26A H 0.3850 0.2604 0.1937 0.092 Uiso 1 1 calc R
H26B H 0.4639 0.2457 0.1558 0.092 Uiso 1 1 calc R
H26C H 0.3454 0.2309 0.1356 0.092 Uiso 1 1 calc R
C27 C 0.3795(2) 0.59805(17) 0.09512(13) 0.0636(8) Uani 1 1 d .
H27A H 0.3288 0.6064 0.0638 0.095 Uiso 1 1 calc R
H27B H 0.4470 0.6114 0.0879 0.095 Uiso 1 1 calc R
H27C H 0.3644 0.6362 0.1222 0.095 Uiso 1 1 calc R
O1' O 0.1765(2) 0.77971(14) 0.21721(9) 0.0946(8) Uani 1 1 d .
O2' O 0.30148(17) 1.08619(11) 0.18821(7) 0.0650(6) Uani 1 1 d .
O3' O 0.28310(18) 1.10170(12) 0.08847(8) 0.0740(7) Uani 1 1 d .
O4' O -0.25029(13) 0.68990(12) 0.03341(7) 0.0540(5) Uani 1 1 d .
O5' O -0.19242(13) 0.81409(13) 0.09563(8) 0.0585(5) Uani 1 1 d .
O6' O 0.49989(13) 0.76537(13) 0.01907(8) 0.0601(5) Uani 1 1 d .
O7' O 0.43768(14) 0.65386(14) -0.05041(8) 0.0707(6) Uani 1 1 d .
C1' C 0.20141(18) 0.86886(14) 0.14749(9) 0.0361(6) Uani 1 1 d .
C2' C 0.19125(17) 0.87664(15) 0.09388(9) 0.0362(6) Uani 1 1 d .
C3' C 0.21783(19) 0.95552(15) 0.07349(10) 0.0420(6) Uani 1 1 d .
H3' H 0.2108 0.9621 0.0373 0.050 Uiso 1 1 calc R
C4' C 0.2543(2) 1.02401(16) 0.10570(10) 0.0460(7) Uani 1 1 d .
C5' C 0.2641(2) 1.01561(15) 0.15970(10) 0.0441(6) Uani 1 1 d .
C6' C 0.23728(19) 0.93876(15) 0.17989(10) 0.0412(6) Uani 1 1 d .
H6' H 0.2431 0.9328 0.2161 0.049 Uiso 1 1 calc R
C7' C -0.08485(18) 0.67803(16) 0.00716(10) 0.0426(6) Uani 1 1 d .
H7' H -0.1075 0.6333 -0.0166 0.051 Uiso 1 1 calc R
C8' C -0.15067(18) 0.71313(16) 0.03532(10) 0.0416(6) Uani 1 1 d .
C9' C -0.11799(19) 0.78269(16) 0.07078(10) 0.0426(6) Uani 1 1 d .
C10' C -0.02095(18) 0.81372(16) 0.07670(10) 0.0410(6) Uani 1 1 d .
H10' H -0.0016 0.8608 0.0992 0.049 Uiso 1 1 calc R
C11' C 0.05209(18) 0.77623(15) 0.04946(9) 0.0369(6) Uani 1 1 d .
C12' C 0.15453(18) 0.80432(14) 0.05680(9) 0.0362(6) Uani 1 1 d .
C13' C 0.22439(18) 0.76619(15) 0.02877(9) 0.0367(6) Uani 1 1 d .
C14' C 0.33038(18) 0.78917(15) 0.03761(10) 0.0407(6) Uani 1 1 d .
H14' H 0.3545 0.8318 0.0625 0.049 Uiso 1 1 calc R
C15' C 0.39656(19) 0.75127(17) 0.01116(11) 0.0458(7) Uani 1 1 d .
C16' C 0.3620(2) 0.68722(17) -0.02784(11) 0.0492(7) Uani 1 1 d .
C17' C 0.2618(2) 0.66349(17) -0.03729(10) 0.0476(7) Uani 1 1 d .
H17' H 0.2393 0.6217 -0.0630 0.057 Uiso 1 1 calc R
C18' C 0.19015(19) 0.70048(15) -0.00910(10) 0.0405(6) Uani 1 1 d .
C19' C 0.08824(19) 0.67265(16) -0.01545(10) 0.0426(6) Uani 1 1 d .
H19' H 0.0659 0.6287 -0.0397 0.051 Uiso 1 1 calc R
C20' C 0.01869(18) 0.70789(15) 0.01299(9) 0.0364(6) Uani 1 1 d .
C21' C 0.1774(2) 0.78793(17) 0.17176(12) 0.0524(7) Uani 1 1 d .
H58 H 0.1615 0.7391 0.1503 0.063 Uiso 1 1 calc R
C22' C 0.3246(3) 1.07578(19) 0.24329(11) 0.0728(10) Uani 1 1 d .
H22D H 0.2622 1.0629 0.2562 0.109 Uiso 1 1 calc R
H22E H 0.3545 1.1290 0.2591 0.109 Uiso 1 1 calc R
H22F H 0.3728 1.0284 0.2519 0.109 Uiso 1 1 calc R
C23' C 0.2909(3) 1.1090(2) 0.03493(13) 0.0904(12) Uani 1 1 d .
H23D H 0.3333 1.0624 0.0257 0.136 Uiso 1 1 calc R
H23E H 0.3216 1.1645 0.0290 0.136 Uiso 1 1 calc R
H23F H 0.2232 1.1053 0.0137 0.136 Uiso 1 1 calc R
C24' C -0.2912(2) 0.6242(2) -0.00280(14) 0.0751(10) Uani 1 1 d .
H24E H -0.2866 0.6430 -0.0377 0.113 Uiso 1 1 calc R
H24F H -0.3623 0.6140 -0.0005 0.113 Uiso 1 1 calc R
H24D H -0.2525 0.5710 0.0052 0.113 Uiso 1 1 calc R
C25' C -0.1653(3) 0.8847(2) 0.13051(16) 0.0956(13) Uani 1 1 d .
H25D H -0.1085 0.8678 0.1574 0.143 Uiso 1 1 calc R
H25E H -0.2235 0.9003 0.1463 0.143 Uiso 1 1 calc R
H25F H -0.1454 0.9341 0.1116 0.143 Uiso 1 1 calc R
C26' C 0.5409(2) 0.8241(2) 0.05950(12) 0.0669(9) Uani 1 1 d .
H26F H 0.5158 0.8822 0.0503 0.100 Uiso 1 1 calc R
H26D H 0.6150 0.8237 0.0642 0.100 Uiso 1 1 calc R
H26E H 0.5197 0.8065 0.0915 0.100 Uiso 1 1 calc R
C27' C 0.4138(3) 0.5837(2) -0.08478(16) 0.0926(13) Uani 1 1 d .
H27E H 0.3887 0.5356 -0.0667 0.139 Uiso 1 1 calc R
H27D H 0.4747 0.5658 -0.0976 0.139 Uiso 1 1 calc R
H27F H 0.3615 0.6012 -0.1137 0.139 Uiso 1 1 calc R
O8 O 0.636(3) 0.0799(17) 0.0851(12) 0.40(2) Uani 0.25 1 d PU
O9 O 0.5687(13) 0.0084(15) 0.1701(7) 0.402(11) Uani 0.50 1 d PU
O10 O 0.7308(17) 0.1059(15) 0.1700(17) 0.39(2) Uani 0.25 1 d PU

loop_
_atom_site_aniso_label
_atom_site_aniso_U_11
_atom_site_aniso_U_22
_atom_site_aniso_U_33
_atom_site_aniso_U_23
_atom_site_aniso_U_13
_atom_site_aniso_U_12
O1 0.1124(18) 0.0644(13) 0.0414(13) -0.0058(11) 0.0158(12) -0.0163(12)
O2 0.0720(13) 0.0359(10) 0.0449(12) 0.0052(8) 0.0040(9) -0.0014(9)
O3 0.0877(15) 0.0419(11) 0.0343(11) -0.0018(9) 0.0029(10) 0.0054(9)
O4 0.0542(13) 0.0645(14) 0.0911(17) 0.0060(12) 0.0259(11) 0.0154(10)
O5 0.0542(13) 0.0743(15) 0.1020(18) 0.0168(13) 0.0358(12) 0.0031(11)
O6 0.0454(11) 0.0365(10) 0.0628(13) 0.0008(9) 0.0151(9) 0.0004(8)
O7 0.0508(11) 0.0423(10) 0.0714(14) 0.0108(9) 0.0210(10) -0.0050(8)
C1 0.0367(14) 0.0401(14) 0.0349(15) -0.0002(11) 0.0052(11) -0.0062(11)
C2 0.0354(14) 0.0392(14) 0.0404(15) 0.0031(12) 0.0071(11) -0.0027(11)
C3 0.0494(16) 0.0413(15) 0.0350(15) 0.0052(12) 0.0081(12) 0.0009(12)
C4 0.0449(15) 0.0409(15) 0.0351(15) -0.0023(12) 0.0031(12) 0.0009(11)
C5 0.0410(15) 0.0343(14) 0.0424(16) 0.0032(12) 0.0040(12) -0.0017(11)
C6 0.0455(15) 0.0429(15) 0.0347(15) 0.0047(12) 0.0070(12) -0.0049(12)
C7 0.0502(17) 0.0458(16) 0.0561(19) 0.0027(14) 0.0089(14) 0.0062(13)
C8 0.0447(17) 0.0544(18) 0.063(2) -0.0040(15) 0.0115(14) 0.0044(14)
C9 0.0441(17) 0.0593(19) 0.062(2) 0.0033(15) 0.0165(14) -0.0006(14)
C10 0.0462(16) 0.0453(16) 0.0586(19) 0.0072(14) 0.0108(14) -0.0024(13)
C11 0.0399(15) 0.0403(14) 0.0412(16) 0.0017(12) 0.0045(12) -0.0027(12)
C12 0.0447(15) 0.0357(13) 0.0368(15) 0.0006(11) 0.0054(12) -0.0042(12)
C13 0.0426(15) 0.0330(13) 0.0341(14) -0.0014(11) 0.0054(11) -0.0029(11)
C14 0.0459(15) 0.0318(13) 0.0401(15) 0.0021(11) 0.0083(12) -0.0006(11)
C15 0.0404(15) 0.0360(14) 0.0374(15) -0.0040(11) 0.0067(11) -0.0001(11)
C16 0.0461(16) 0.0371(14) 0.0359(15) -0.0002(11) 0.0113(12) -0.0072(12)
C17 0.0508(17) 0.0340(13) 0.0428(16) 0.0042(12) 0.0101(12) -0.0018(12)
C18 0.0462(15) 0.0339(13) 0.0342(15) 0.0007(11) 0.0044(12) -0.0026(11)
C19 0.0512(17) 0.0346(14) 0.0450(17) 0.0059(12) 0.0050(13) -0.0008(12)
C20 0.0434(16) 0.0406(15) 0.0431(16) 0.0001(12) 0.0053(12) -0.0001(12)
C21 0.0638(19) 0.0477(16) 0.0442(18) -0.0019(14) 0.0094(14) -0.0098(13)
C22 0.078(2) 0.0457(16) 0.0503(19) 0.0147(14) 0.0080(15) -0.0004(14)
C23 0.115(3) 0.064(2) 0.0371(18) -0.0073(15) 0.0052(17) 0.0116(18)
C24 0.070(2) 0.064(2) 0.105(3) 0.008(2) 0.030(2) 0.0250(17)
C25 0.086(3) 0.094(3) 0.188(5) 0.053(3) 0.076(3) 0.006(2)
C26 0.0571(18) 0.0358(15) 0.093(3) 0.0013(15) 0.0184(17) 0.0066(13)
C27 0.0615(19) 0.0484(17) 0.083(2) 0.0157(16) 0.0195(17) -0.0128(14)
O1' 0.179(3) 0.0583(14) 0.0504(15) 0.0064(12) 0.0319(15) -0.0332(15)
O2' 0.1129(17) 0.0373(10) 0.0405(12) -0.0041(9) 0.0021(11) -0.0166(10)
O3' 0.1285(19) 0.0430(11) 0.0480(13) 0.0048(10) 0.0089(12) -0.0279(11)
O4' 0.0394(10) 0.0687(13) 0.0536(12) -0.0165(10) 0.0075(9) -0.0154(9)
O5' 0.0412(11) 0.0727(13) 0.0641(13) -0.0268(11) 0.0158(10) -0.0082(9)
O6' 0.0391(11) 0.0735(13) 0.0701(14) -0.0151(11) 0.0160(10) -0.0089(9)
O7' 0.0540(13) 0.0862(15) 0.0790(16) -0.0307(13) 0.0307(11) -0.0071(11)
C1' 0.0410(14) 0.0322(13) 0.0348(15) -0.0010(11) 0.0056(11) -0.0011(11)
C2' 0.0303(13) 0.0377(14) 0.0393(15) -0.0034(11) 0.0032(11) -0.0003(10)
C3' 0.0541(16) 0.0384(14) 0.0327(15) 0.0029(12) 0.0053(12) -0.0026(12)
C4' 0.0615(18) 0.0335(14) 0.0411(16) 0.0054(12) 0.0044(13) -0.0058(12)
C5' 0.0563(17) 0.0329(14) 0.0409(16) -0.0028(12) 0.0030(13) -0.0042(12)
C6' 0.0502(16) 0.0400(15) 0.0331(15) 0.0006(12) 0.0068(12) -0.0001(12)
C7' 0.0430(15) 0.0436(15) 0.0394(16) -0.0053(12) 0.0023(12) -0.0068(12)
C8' 0.0347(15) 0.0494(15) 0.0392(15) -0.0020(12) 0.0023(12) -0.0074(12)
C9' 0.0381(15) 0.0491(15) 0.0402(16) -0.0048(13) 0.0058(12) 0.0008(12)
C10' 0.0384(15) 0.0421(14) 0.0420(16) -0.0083(12) 0.0054(12) -0.0020(11)
C11' 0.0376(14) 0.0371(13) 0.0345(14) 0.0018(11) 0.0021(11) -0.0011(11)
C12' 0.0384(14) 0.0355(13) 0.0341(14) -0.0005(11) 0.0051(11) -0.0010(11)
C13' 0.0394(14) 0.0363(13) 0.0331(14) 0.0020(11) 0.0036(11) -0.0008(11)
C14' 0.0396(15) 0.0393(14) 0.0432(16) -0.0032(12) 0.0072(12) -0.0051(11)
C15' 0.0399(15) 0.0496(16) 0.0499(17) 0.0008(13) 0.0135(13) -0.0054(12)
C16' 0.0457(17) 0.0556(17) 0.0503(18) -0.0084(14) 0.0188(14) -0.0028(13)
C17' 0.0496(17) 0.0525(16) 0.0417(16) -0.0093(13) 0.0104(13) -0.0033(13)
C18' 0.0409(15) 0.0404(14) 0.0401(16) -0.0011(12) 0.0067(12) 0.0013(11)
C19' 0.0490(16) 0.0400(14) 0.0378(15) -0.0050(12) 0.0053(12) -0.0034(12)
C20' 0.0374(14) 0.0378(14) 0.0325(14) -0.0019(11) 0.0026(11) -0.0038(11)
C21' 0.074(2) 0.0403(16) 0.0428(18) 0.0000(13) 0.0104(15) -0.0095(13)
C22' 0.120(3) 0.0498(18) 0.045(2) -0.0138(15) 0.0040(18) -0.0165(17)
C23' 0.155(4) 0.061(2) 0.057(2) 0.0148(17) 0.026(2) -0.032(2)
C24' 0.0494(18) 0.093(2) 0.083(2) -0.035(2) 0.0121(17) -0.0295(17)
C25' 0.067(2) 0.113(3) 0.116(3) -0.069(3) 0.041(2) -0.021(2)
C26' 0.0415(17) 0.088(2) 0.070(2) -0.0157(19) 0.0060(15) -0.0170(16)
C27' 0.069(2) 0.105(3) 0.114(3) -0.056(3) 0.043(2) -0.013(2)
O8 0.64(5) 0.24(2) 0.31(3) 0.24(3) 0.07(3) 0.12(3)
O9 0.323(18) 0.59(3) 0.34(2) 0.19(2) 0.178(16) 0.118(19)
O10 0.20(2) 0.22(2) 0.73(6) -0.30(3) 0.03(3) 0.033(16)

loop_
_atom_type_symbol
_atom_type_description
_atom_type_scat_dispersion_real
_atom_type_scat_dispersion_imag
_atom_type_scat_source
C C 0.0033 0.0016 'International Tables Vol C Tables 4.2.6.8 and 6.1.1.4'
H H 0.0000 0.0000 'International Tables Vol C Tables 4.2.6.8 and 6.1.1.4'
O O 0.0106 0.0060 'International Tables Vol C Tables 4.2.6.8 and 6.1.1.4'

loop_
_geom_angle_atom_site_label_1
_geom_angle_atom_site_label_2
_geom_angle_atom_site_label_3
_geom_angle
C5 O2 C22 116.5(2)
C4 O3 C23 116.8(2)
C8 O4 C24 116.7(2)
C9 O5 C25 116.3(2)
C15 O6 C26 117.36(19)
C16 O7 C27 116.9(2)
C2 C1 C6 120.0(2)
C2 C1 C21 121.1(2)
C6 C1 C21 118.9(2)
C1 C2 C3 118.6(2)
C1 C2 C12 124.0(2)
C3 C2 C12 117.3(2)
C4 C3 C2 121.3(2)
O3 C4 C3 125.1(2)
O3 C4 C5 115.1(2)
C3 C4 C5 119.8(2)
C6 C5 O2 125.7(2)
C6 C5 C4 119.4(2)
O2 C5 C4 115.0(2)
C5 C6 C1 120.9(2)
C8 C7 C20 121.4(3)
C7 C8 O4 126.0(3)
C7 C8 C9 119.7(2)
O4 C8 C9 114.3(2)
C10 C9 O5 125.1(3)
C10 C9 C8 120.4(3)
O5 C9 C8 114.5(2)
C9 C10 C11 121.6(2)
C12 C11 C10 122.3(2)
C12 C11 C20 119.8(2)
C10 C11 C20 117.8(2)
C13 C12 C11 120.3(2)
C13 C12 C2 119.8(2)
C11 C12 C2 119.8(2)
C12 C13 C18 119.6(2)
C12 C13 C14 121.9(2)
C18 C13 C14 118.5(2)
C15 C14 C13 120.8(2)
C14 C15 O6 126.0(2)
C14 C15 C16 120.5(2)
O6 C15 C16 113.5(2)
C17 C16 O7 126.4(2)
C17 C16 C15 120.1(2)
O7 C16 C15 113.5(2)
C16 C17 C18 121.2(2)
C19 C18 C17 121.9(2)
C19 C18 C13 119.1(2)
C17 C18 C13 118.9(2)
C20 C19 C18 122.1(2)
C19 C20 C7 122.3(2)
C19 C20 C11 118.8(2)
C7 C20 C11 119.0(2)
O1 C21 C1 125.3(3)
C5' O2' C22' 117.1(2)
C4' O3' C23' 118.0(2)
C8' O4' C24' 117.5(2)
C9' O5' C25' 117.0(2)
C15' O6' C26' 116.9(2)
C16' O7' C27' 118.1(2)
C2' C1' C6' 120.4(2)
C2' C1' C21' 121.6(2)
C6' C1' C21' 118.1(2)
C1' C2' C3' 118.4(2)
C1' C2' C12' 123.4(2)
C3' C2' C12' 118.3(2)
C4' C3' C2' 121.0(2)
O3' C4' C3' 124.0(2)
O3' C4' C5' 115.8(2)
C3' C4' C5' 120.2(2)
O2' C5' C6' 125.0(2)
O2' C5' C4' 115.9(2)
C6' C5' C4' 119.0(2)
C5' C6' C1' 121.0(2)
C8' C7' C20' 121.0(2)
C7' C8' O4' 126.4(2)
C7' C8' C9' 120.1(2)
O4' C8' C9' 113.5(2)
C10' C9' O5' 125.1(2)
C10' C9' C8' 120.6(2)
O5' C9' C8' 114.4(2)
C9' C10' C11' 121.2(2)
C12' C11' C10' 122.3(2)
C12' C11' C20' 119.4(2)
C10' C11' C20' 118.2(2)
C11' C12' C13' 120.7(2)
C11' C12' C2' 120.7(2)
C13' C12' C2' 118.6(2)
C12' C13' C14' 122.2(2)
C12' C13' C18' 119.8(2)
C14' C13' C18' 117.9(2)
C15' C14' C13' 121.6(2)
C14' C15' O6' 125.7(2)
C14' C15' C16' 120.6(2)
O6' C15' C16' 113.6(2)
O7' C16' C17' 126.7(3)
O7' C16' C15' 113.8(2)
C17' C16' C15' 119.5(2)
C16' C17' C18' 121.4(2)
C19' C18' C17' 122.5(2)
C19' C18' C13' 118.6(2)
C17' C18' C13' 118.9(2)
C20' C19' C18' 122.4(2)
C19' C20' C7' 122.2(2)
C19' C20' C11' 119.0(2)
C7' C20' C11' 118.8(2)
O1' C21' C1' 124.3(3)

loop_
_geom_bond_atom_site_label_1
_geom_bond_atom_site_label_2
_geom_bond_distance
O1 C21 1.210(3)
O2 C5 1.367(3)
O2 C22 1.435(3)
O3 C4 1.361(3)
O3 C23 1.425(3)
O4 C8 1.368(3)
O4 C24 1.424(3)
O5 C9 1.365(3)
O5 C25 1.431(4)
O6 C15 1.359(3)
O6 C26 1.431(3)
O7 C16 1.358(3)
O7 C27 1.426(3)
C1 C2 1.392(3)
C1 C6 1.406(3)
C1 C21 1.462(4)
C2 C3 1.398(3)
C2 C12 1.506(3)
C3 C4 1.376(3)
C4 C5 1.410(3)
C5 C6 1.367(3)
C7 C8 1.351(4)
C7 C20 1.427(3)
C8 C9 1.435(4)
C9 C10 1.355(4)
C10 C11 1.423(3)
C11 C12 1.408(3)
C11 C20 1.435(3)
C12 C13 1.404(3)
C13 C18 1.431(3)
C13 C14 1.432(3)
C14 C15 1.358(3)
C15 C16 1.438(3)
C16 C17 1.350(3)
C17 C18 1.427(3)
C18 C19 1.395(3)
C19 C20 1.390(3)
O1' C21' 1.198(3)
O2' C5' 1.361(3)
O2' C22' 1.428(3)
O3' C4' 1.358(3)
O3' C23' 1.428(4)
O4' C8' 1.363(3)
O4' C24' 1.425(3)
O5' C9' 1.366(3)
O5' C25' 1.424(3)
O6' C15' 1.368(3)
O6' C26' 1.424(3)
O7' C16' 1.355(3)
O7' C27' 1.406(4)
C1' C2' 1.390(3)
C1' C6' 1.400(3)
C1' C21' 1.460(3)
C2' C3' 1.398(3)
C2' C12' 1.500(3)
C3' C4' 1.383(3)
C4' C5' 1.402(4)
C5' C6' 1.369(3)
C7' C8' 1.353(3)
C7' C20' 1.432(3)
C8' C9' 1.433(3)
C9' C10' 1.357(3)
C10' C11' 1.425(3)
C11' C12' 1.407(3)
C11' C20' 1.437(3)
C12' C13' 1.410(3)
C13' C14' 1.429(3)
C13' C18' 1.432(3)
C14' C15' 1.346(3)
C15' C16' 1.435(4)
C16' C17' 1.359(3)
C17' C18' 1.424(3)
C18' C19' 1.401(3)
C19' C20' 1.396(3)

loop_
_geom_torsion_atom_site_label_1
_geom_torsion_atom_site_label_2
_geom_torsion_atom_site_label_3
_geom_torsion_atom_site_label_4
_geom_torsion
C6 C1 C2 C3 -0.5(3)
C21 C1 C2 C3 -179.6(2)
C6 C1 C2 C12 177.0(2)
C21 C1 C2 C12 -2.1(4)
C1 C2 C3 C4 0.8(4)
C12 C2 C3 C4 -177.0(2)
C23 O3 C4 C3 -1.6(4)
C23 O3 C4 C5 179.2(2)
C2 C3 C4 O3 179.9(2)
C2 C3 C4 C5 -1.0(4)
C22 O2 C5 C6 -5.4(3)
C22 O2 C5 C4 175.3(2)
O3 C4 C5 C6 -179.8(2)
C3 C4 C5 C6 0.9(4)
O3 C4 C5 O2 -0.5(3)
C3 C4 C5 O2 -179.7(2)
O2 C5 C6 C1 180.0(2)
C4 C5 C6 C1 -0.7(4)
C2 C1 C6 C5 0.5(4)
C21 C1 C6 C5 179.6(2)
C20 C7 C8 O4 179.1(3)
C20 C7 C8 C9 -1.8(4)
C24 O4 C8 C7 0.8(4)
C24 O4 C8 C9 -178.4(3)
C25 O5 C9 C10 -3.5(5)
C25 O5 C9 C8 175.1(3)
C7 C8 C9 C10 -1.3(4)
O4 C8 C9 C10 177.9(3)
C7 C8 C9 O5 -180.0(3)
O4 C8 C9 O5 -0.8(4)
O5 C9 C10 C11 -178.0(3)
C8 C9 C10 C11 3.5(4)
C9 C10 C11 C12 175.9(3)
C9 C10 C11 C20 -2.6(4)
C10 C11 C12 C13 -174.7(2)
C20 C11 C12 C13 3.8(4)
C10 C11 C12 C2 7.8(4)
C20 C11 C12 C2 -173.7(2)
C1 C2 C12 C13 106.6(3)
C3 C2 C12 C13 -75.8(3)
C1 C2 C12 C11 -75.9(3)
C3 C2 C12 C11 101.7(3)
C11 C12 C13 C18 -4.1(4)
C2 C12 C13 C18 173.4(2)
C11 C12 C13 C14 174.0(2)
C2 C12 C13 C14 -8.5(4)
C12 C13 C14 C15 -176.6(2)
C18 C13 C14 C15 1.5(4)
C13 C14 C15 O6 178.8(2)
C13 C14 C15 C16 -1.0(4)
C26 O6 C15 C14 2.5(4)
C26 O6 C15 C16 -177.7(2)
C27 O7 C16 C17 1.5(4)
C27 O7 C16 C15 -178.2(2)
C14 C15 C16 C17 -1.0(4)
O6 C15 C16 C17 179.1(2)
C14 C15 C16 O7 178.6(2)
O6 C15 C16 O7 -1.2(3)
O7 C16 C17 C18 -177.0(2)
C15 C16 C17 C18 2.6(4)
C16 C17 C18 C19 175.5(2)
C16 C17 C18 C13 -2.1(4)
C12 C13 C18 C19 0.6(3)
C14 C13 C18 C19 -177.6(2)
C12 C13 C18 C17 178.2(2)
C14 C13 C18 C17 0.1(3)
C17 C18 C19 C20 -174.3(2)
C13 C18 C19 C20 3.3(4)
C18 C19 C20 C7 175.4(2)
C18 C19 C20 C11 -3.5(4)
C8 C7 C20 C19 -176.3(3)
C8 C7 C20 C11 2.6(4)
C12 C11 C20 C19 0.0(4)
C10 C11 C20 C19 178.5(2)
C12 C11 C20 C7 -179.0(2)
C10 C11 C20 C7 -0.4(4)
C2 C1 C21 O1 173.9(3)
C6 C1 C21 O1 -5.2(4)
C6' C1' C2' C3' 0.1(3)
C21' C1' C2' C3' -178.6(2)
C6' C1' C2' C12' 179.3(2)
C21' C1' C2' C12' 0.6(4)
C1' C2' C3' C4' 0.7(4)
C12' C2' C3' C4' -178.6(2)
C23' O3' C4' C3' -9.8(4)
C23' O3' C4' C5' 169.8(3)
C2' C3' C4' O3' 178.8(2)
C2' C3' C4' C5' -0.8(4)
C22' O2' C5' C6' 7.1(4)
C22' O2' C5' C4' -172.1(3)
O3' C4' C5' O2' -0.2(4)
C3' C4' C5' O2' 179.5(2)
O3' C4' C5' C6' -179.5(2)
C3' C4' C5' C6' 0.2(4)
O2' C5' C6' C1' -178.6(2)
C4' C5' C6' C1' 0.6(4)
C2' C1' C6' C5' -0.7(4)
C21' C1' C6' C5' 178.0(2)
C20' C7' C8' O4' -179.6(2)
C20' C7' C8' C9' 1.5(4)
C24' O4' C8' C7' -2.2(4)
C24' O4' C8' C9' 176.8(2)
C25' O5' C9' C10' -0.2(4)
C25' O5' C9' C8' -178.6(3)
C7' C8' C9' C10' -0.3(4)
O4' C8' C9' C10' -179.4(2)
C7' C8' C9' O5' 178.1(2)
O4' C8' C9' O5' -1.0(3)
O5' C9' C10' C11' 179.4(2)
C8' C9' C10' C11' -2.3(4)
C9' C10' C11' C12' -176.8(2)
C9' C10' C11' C20' 3.7(4)
C10' C11' C12' C13' -179.4(2)
C20' C11' C12' C13' 0.0(3)
C10' C11' C12' C2' -0.6(3)
C20' C11' C12' C2' 178.9(2)
C1' C2' C12' C11' 69.3(3)
C3' C2' C12' C11' -111.5(3)
C1' C2' C12' C13' -111.8(3)
C3' C2' C12' C13' 67.4(3)
C11' C12' C13' C14' -175.9(2)
C2' C12' C13' C14' 5.2(3)
C11' C12' C13' C18' 2.5(3)
C2' C12' C13' C18' -176.4(2)
C12' C13' C14' C15' 178.9(2)
C18' C13' C14' C15' 0.5(4)
C13' C14' C15' O6' -176.0(2)
C13' C14' C15' C16' 1.3(4)
C26' O6' C15' C14' 1.2(4)
C26' O6' C15' C16' -176.2(2)
C27' O7' C16' C17' -4.4(5)
C27' O7' C16' C15' 172.8(3)
C14' C15' C16' O7' -178.9(2)
O6' C15' C16' O7' -1.3(3)
C14' C15' C16' C17' -1.4(4)
O6' C15' C16' C17' 176.2(2)
O7' C16' C17' C18' 176.8(3)
C15' C16' C17' C18' -0.3(4)
C16' C17' C18' C19' -175.3(2)
C16' C17' C18' C13' 2.1(4)
C12' C13' C18' C19' -3.1(3)
C14' C13' C18' C19' 175.3(2)
C12' C13' C18' C17' 179.4(2)
C14' C13' C18' C17' -2.2(3)
C17' C18' C19' C20' 178.7(2)
C13' C18' C19' C20' 1.3(4)
C18' C19' C20' C7' -178.7(2)
C18' C19' C20' C11' 1.1(4)
C8' C7' C20' C19' 179.8(2)
C8' C7' C20' C11' 0.0(4)
C12' C11' C20' C19' -1.8(3)
C10' C11' C20' C19' 177.6(2)
C12' C11' C20' C7' 178.0(2)
C10' C11' C20' C7' -2.6(3)
C2' C1' C21' O1' -173.5(3)
C6' C1' C21' O1' 7.8(4)
